data_4087703
loop_
_publ_author_name
'Miesel, Dominique'
'Hildebrandt, Alexander'
'Korb, Marcus'
'Schaarschmidt, Dieter'
'Lang, Heinrich'

_publ_section_title
;
 Transition-Metal Carbonyl Complexes of
 2,5-Diferrocenyl-1-phenyl-1H-phosphole
;
_journal_issue 17
_journal_name_full Organometallics
_journal_page_first 4293
_journal_paper_doi 10.1021/acs.organomet.5b00520
_journal_volume 34
_journal_year 2015
_chemical_formula_moiety 'C35 H25 Fe2 Mo O5 P'
_chemical_formula_sum 'C35 H25 Fe2 Mo O5 P'
_chemical_formula_weight 764.16
_space_group_crystal_system triclinic
_space_group_IT_number 2
_space_group_name_Hall '-P 1'
_space_group_name_H-M_alt 'P -1'
_atom_sites_solution_hydrogens geom
_audit_creation_method SHELXL-2013
_cell_angle_alpha 80.467(3)
_cell_angle_beta 69.450(4)
_cell_angle_gamma 67.659(4)
_cell_formula_units_Z 2
_cell_length_a 10.1774(4)
_cell_length_b 13.0331(5)
_cell_length_c 13.5081(5)
_cell_measurement_reflns_used 8406
_cell_measurement_temperature 109.9(3)
_cell_measurement_theta_max 28.0920
_cell_measurement_theta_min 3.3240
_cell_volume 1550.73(12)
_computing_cell_refinement
;
CrysAlisPro, Agilent Technologies,
Version 1.171.36.28 (release 01-02-2013 CrysAlis171 .NET)
(compiled Feb  1 2013,16:14:44)
;
_computing_data_collection
;
CrysAlisPro, Agilent Technologies,
Version 1.171.36.28 (release 01-02-2013 CrysAlis171 .NET)
(compiled Feb  1 2013,16:14:44)
;
_computing_data_reduction
;
CrysAlisPro, Agilent Technologies,
Version 1.171.36.28 (release 01-02-2013 CrysAlis171 .NET)
(compiled Feb  1 2013,16:14:44)
;
_computing_structure_refinement 'SHELXL-2013 (Sheldrick, 2013)'
_computing_structure_solution 'SHELXS-2013 (Sheldrick, 2013)'
_diffrn_ambient_temperature 109.9(3)
_diffrn_measured_fraction_theta_full 0.997
_diffrn_measured_fraction_theta_max 0.997
_diffrn_measurement_device_type 'Oxford Gemini S'
_diffrn_measurement_method '\w scans'
_diffrn_radiation_type MoK\a
_diffrn_radiation_wavelength 0.71073
_diffrn_reflns_av_R_equivalents 0.0329
_diffrn_reflns_av_unetI/netI 0.0328
_diffrn_reflns_Laue_measured_fraction_full 0.997
_diffrn_reflns_Laue_measured_fraction_max 0.997
_diffrn_reflns_limit_h_max 12
_diffrn_reflns_limit_h_min -12
_diffrn_reflns_limit_k_max 16
_diffrn_reflns_limit_k_min -16
_diffrn_reflns_limit_l_max 16
_diffrn_reflns_limit_l_min -16
_diffrn_reflns_number 20633
_diffrn_reflns_point_group_measured_fraction_full 0.997
_diffrn_reflns_point_group_measured_fraction_max 0.997
_diffrn_reflns_theta_full 26.000
_diffrn_reflns_theta_max 25.999
_diffrn_reflns_theta_min 3.181
_diffrn_standards_decay_% 0
_diffrn_standards_interval_count 10
_diffrn_standards_number 50
_exptl_absorpt_coefficient_mu 1.415
_exptl_absorpt_correction_T_max 1.00000
_exptl_absorpt_correction_T_min 0.87366
_exptl_absorpt_correction_type multi-scan
_exptl_absorpt_process_details
;
CrysAlisPro, Agilent Technologies,
Version 1.171.36.28 (release 01-02-2013 CrysAlis171 .NET)
(compiled Feb  1 2013,16:14:44)
Empirical absorption correction using spherical harmonics,
 implemented in SCALE3 ABSPACK scaling algorithm.
;
_exptl_crystal_colour red
_exptl_crystal_density_diffrn 1.637
_exptl_crystal_description plate
_exptl_crystal_F_000 768
_exptl_crystal_size_max 0.3
_exptl_crystal_size_mid 0.3
_exptl_crystal_size_min 0.03
_refine_diff_density_max 0.482
_refine_diff_density_min -0.327
_refine_diff_density_rms 0.069
_refine_ls_extinction_method none
_refine_ls_goodness_of_fit_ref 1.036
_refine_ls_hydrogen_treatment constr
_refine_ls_matrix_type full
_refine_ls_number_parameters 397
_refine_ls_number_reflns 6075
_refine_ls_number_restraints 0
_refine_ls_restrained_S_all 1.036
_refine_ls_R_factor_all 0.0327
_refine_ls_R_factor_gt 0.0262
_refine_ls_shift/su_max 0.001
_refine_ls_shift/su_mean 0.000
_refine_ls_structure_factor_coef Fsqd
_refine_ls_weighting_details 'w=1/[\s^2^(Fo^2^)+(0.0250P)^2^+0.6983P] where P=(Fo^2^+2Fc^2^)/3'
_refine_ls_weighting_scheme calc
_refine_ls_wR_factor_gt 0.0576
_refine_ls_wR_factor_ref 0.0598
_reflns_Friedel_coverage 0.000
_reflns_number_gt 5385
_reflns_number_total 6075
_reflns_threshold_expression 'I > 2\s(I)'
_cod_data_source_file om5b00520_si_001.cif
_cod_data_source_block DM095_1
_cod_database_code 4087703
_shelx_space_group_comment
;
The symmetry employed for this shelxl refinement is uniquely defined
by the following loop, which should always be used as a source of
symmetry information in preference to the above space-group names.
They are only intended as comments.
;
_shelxl_version_number 2013-4

loop_
_space_group_symop_operation_xyz
'x, y, z'
'-x, -y, -z'

loop_
_atom_site_label
_atom_site_type_symbol
_atom_site_fract_x
_atom_site_fract_y
_atom_site_fract_z
_atom_site_U_iso_or_equiv
_atom_site_adp_type
_atom_site_occupancy
_atom_site_site_symmetry_order
_atom_site_calc_flag
_atom_site_refinement_flags_posn
_atom_site_refinement_flags_adp
C1 C 0.6700(2) 0.29243(17) 0.25606(15) 0.0151(4) Uani 1 1 d . .
C2 C 0.6319(3) 0.40245(18) 0.22999(17) 0.0193(5) Uani 1 1 d . .
H2 H 0.6809 0.4455 0.2399 0.023 Uiso 1 1 calc R U
C3 C 0.5091(2) 0.44881(18) 0.18540(17) 0.0182(5) Uani 1 1 d . .
H3 H 0.4738 0.5235 0.1652 0.022 Uiso 1 1 calc R U
C4 C 0.4505(2) 0.37577(17) 0.17554(16) 0.0149(4) Uani 1 1 d . .
C5 C 0.7860(2) 0.22346(17) 0.30262(16) 0.0162(5) Uani 1 1 d . .
C6 C 0.7984(2) 0.11513(17) 0.35073(16) 0.0161(5) Uani 1 1 d . .
H6 H 0.7347 0.0772 0.3570 0.019 Uiso 1 1 calc R U
C7 C 0.9245(3) 0.07560(18) 0.38724(17) 0.0193(5) Uani 1 1 d . .
H7 H 0.9581 0.0071 0.4211 0.023 Uiso 1 1 calc R U
C8 C 0.9900(3) 0.15848(19) 0.36310(17) 0.0209(5) Uani 1 1 d . .
H8 H 1.0742 0.1540 0.3785 0.025 Uiso 1 1 calc R U
C9 C 0.9052(2) 0.24960(18) 0.31139(17) 0.0187(5) Uani 1 1 d . .
H9 H 0.9242 0.3153 0.2873 0.022 Uiso 1 1 calc R U
C10 C 0.5777(3) 0.3413(2) 0.53271(19) 0.0274(6) Uani 1 1 d . .
H10 H 0.5085 0.3902 0.5011 0.033 Uiso 1 1 calc R U
C11 C 0.5773(3) 0.2354(2) 0.58019(18) 0.0276(6) Uani 1 1 d . .
H11 H 0.5083 0.2028 0.5848 0.033 Uiso 1 1 calc R U
C12 C 0.7013(3) 0.1885(2) 0.61931(18) 0.0291(6) Uani 1 1 d . .
H12 H 0.7275 0.1197 0.6544 0.035 Uiso 1 1 calc R U
C13 C 0.7777(3) 0.2644(2) 0.59559(19) 0.0299(6) Uani 1 1 d . .
H13 H 0.8632 0.2542 0.6121 0.036 Uiso 1 1 calc R U
C14 C 0.7010(3) 0.3595(2) 0.54185(19) 0.0285(6) Uani 1 1 d . .
H14 H 0.7276 0.4221 0.5173 0.034 Uiso 1 1 calc R U
C15 C 0.3327(2) 0.39530(17) 0.12933(16) 0.0159(4) Uani 1 1 d . .
C16 C 0.2877(2) 0.48378(18) 0.05661(17) 0.0197(5) Uani 1 1 d . .
H16 H 0.3268 0.5405 0.0316 0.024 Uiso 1 1 calc R U
C17 C 0.1735(3) 0.4702(2) 0.02928(17) 0.0232(5) Uani 1 1 d . .
H17 H 0.1256 0.5161 -0.0176 0.028 Uiso 1 1 calc R U
C18 C 0.1440(3) 0.37457(19) 0.08546(17) 0.0227(5) Uani 1 1 d . .
H18 H 0.0733 0.3474 0.0823 0.027 Uiso 1 1 calc R U
C19 C 0.2424(2) 0.32822(18) 0.14739(17) 0.0184(5) Uani 1 1 d . .
H19 H 0.2472 0.2652 0.1919 0.022 Uiso 1 1 calc R U
C20 C 0.0935(3) 0.55455(18) 0.32143(17) 0.0214(5) Uani 1 1 d . .
H20 H 0.1714 0.5416 0.3481 0.026 Uiso 1 1 calc R U
C21 C 0.0493(3) 0.64088(18) 0.24818(18) 0.0223(5) Uani 1 1 d . .
H21 H 0.0930 0.6945 0.2186 0.027 Uiso 1 1 calc R U
C22 C -0.0726(3) 0.63147(18) 0.22787(19) 0.0240(5) Uani 1 1 d . .
H22 H -0.1227 0.6773 0.1822 0.029 Uiso 1 1 calc R U
C23 C -0.1052(3) 0.53927(19) 0.28985(19) 0.0252(5) Uani 1 1 d . .
H23 H -0.1811 0.5147 0.2924 0.030 Uiso 1 1 calc R U
C24 C -0.0011(3) 0.49142(19) 0.34709(18) 0.0227(5) Uani 1 1 d . .
H24 H 0.0039 0.4296 0.3932 0.027 Uiso 1 1 calc R U
C25 C 0.8556(3) 0.18612(18) 0.02439(17) 0.0200(5) Uani 1 1 d . .
C26 C 0.8140(3) -0.01233(19) 0.15133(17) 0.0190(5) Uani 1 1 d . .
C27 C 0.8171(3) 0.00883(19) -0.06139(18) 0.0219(5) Uani 1 1 d . .
C28 C 0.5413(3) 0.0367(2) 0.10529(17) 0.0234(5) Uani 1 1 d . .
C29 C 0.5965(3) 0.21730(19) -0.03769(18) 0.0228(5) Uani 1 1 d . .
C30 C 0.4337(2) 0.20164(17) 0.33689(16) 0.0143(4) Uani 1 1 d . .
C31 C 0.3374(3) 0.28329(18) 0.40935(17) 0.0201(5) Uani 1 1 d . .
H31 H 0.3358 0.3559 0.3940 0.024 Uiso 1 1 calc R U
C32 C 0.2438(3) 0.25709(19) 0.50430(18) 0.0236(5) Uani 1 1 d . .
H32 H 0.1800 0.3119 0.5528 0.028 Uiso 1 1 calc R U
C33 C 0.2452(3) 0.14925(19) 0.52706(17) 0.0215(5) Uani 1 1 d . .
H33 H 0.1818 0.1317 0.5907 0.026 Uiso 1 1 calc R U
C34 C 0.3402(3) 0.06794(19) 0.45565(17) 0.0214(5) Uani 1 1 d . .
H34 H 0.3407 -0.0044 0.4711 0.026 Uiso 1 1 calc R U
C35 C 0.4350(2) 0.09357(18) 0.36061(16) 0.0174(5) Uani 1 1 d . .
H35 H 0.4996 0.0383 0.3128 0.021 Uiso 1 1 calc R U
O1 O 0.93752(19) 0.23229(14) 0.00403(13) 0.0294(4) Uani 1 1 d . .
O2 O 0.87782(19) -0.08388(13) 0.19682(13) 0.0288(4) Uani 1 1 d . .
O3 O 0.8805(2) -0.04673(15) -0.13228(13) 0.0356(4) Uani 1 1 d . .
O4 O 0.4533(2) -0.00422(17) 0.12810(14) 0.0420(5) Uani 1 1 d . .
O5 O 0.5448(2) 0.27191(14) -0.09867(13) 0.0365(5) Uani 1 1 d . .
P1 P 0.55969(6) 0.23760(4) 0.21294(4) 0.01251(12) Uani 1 1 d . .
Fe1 Fe 0.77313(4) 0.22026(3) 0.45883(2) 0.01728(8) Uani 1 1 d . .
Fe2 Fe 0.11113(3) 0.48922(2) 0.18867(2) 0.01603(8) Uani 1 1 d . .
Mo1 Mo 0.70162(2) 0.10803(2) 0.06289(2) 0.01393(6) Uani 1 1 d . .

loop_
_atom_site_aniso_label
_atom_site_aniso_U_11
_atom_site_aniso_U_22
_atom_site_aniso_U_33
_atom_site_aniso_U_23
_atom_site_aniso_U_13
_atom_site_aniso_U_12
C1 0.0167(11) 0.0182(11) 0.0115(10) 0.0003(8) -0.0050(8) -0.0072(9)
C2 0.0232(13) 0.0197(12) 0.0206(11) 0.0011(9) -0.0097(10) -0.0117(10)
C3 0.0207(12) 0.0127(11) 0.0195(11) 0.0052(9) -0.0085(9) -0.0045(9)
C4 0.0148(11) 0.0146(11) 0.0113(10) 0.0005(8) -0.0029(8) -0.0025(9)
C5 0.0191(12) 0.0171(11) 0.0121(10) -0.0011(8) -0.0050(9) -0.0057(9)
C6 0.0198(12) 0.0160(11) 0.0146(10) -0.0014(8) -0.0070(9) -0.0066(9)
C7 0.0217(12) 0.0178(11) 0.0168(11) 0.0002(9) -0.0091(9) -0.0026(10)
C8 0.0178(12) 0.0261(12) 0.0217(12) -0.0022(10) -0.0104(9) -0.0065(10)
C9 0.0174(12) 0.0204(12) 0.0199(11) 0.0001(9) -0.0057(9) -0.0089(9)
C10 0.0266(14) 0.0248(13) 0.0252(13) -0.0088(10) -0.0075(11) -0.0005(11)
C11 0.0271(14) 0.0314(14) 0.0207(12) -0.0072(10) -0.0007(10) -0.0101(11)
C12 0.0365(15) 0.0304(14) 0.0145(12) -0.0038(10) -0.0063(10) -0.0056(12)
C13 0.0329(15) 0.0350(15) 0.0249(13) -0.0116(11) -0.0148(11) -0.0057(12)
C14 0.0366(15) 0.0240(13) 0.0252(13) -0.0105(10) -0.0093(11) -0.0075(11)
C15 0.0145(11) 0.0147(11) 0.0144(10) -0.0025(8) -0.0040(9) -0.0005(9)
C16 0.0191(12) 0.0199(12) 0.0179(11) 0.0006(9) -0.0067(9) -0.0040(10)
C17 0.0230(13) 0.0261(13) 0.0179(11) 0.0007(10) -0.0110(10) -0.0021(10)
C18 0.0226(13) 0.0226(12) 0.0237(12) -0.0077(10) -0.0110(10) -0.0026(10)
C19 0.0194(12) 0.0132(11) 0.0203(11) -0.0032(9) -0.0072(9) -0.0014(9)
C20 0.0194(12) 0.0204(12) 0.0228(12) -0.0086(9) -0.0058(10) -0.0028(10)
C21 0.0221(13) 0.0146(11) 0.0284(13) -0.0043(9) -0.0046(10) -0.0061(10)
C22 0.0225(13) 0.0154(12) 0.0291(13) -0.0043(10) -0.0110(10) 0.0029(10)
C23 0.0145(12) 0.0239(13) 0.0365(14) -0.0104(11) -0.0048(10) -0.0053(10)
C24 0.0217(13) 0.0192(12) 0.0207(12) -0.0025(9) -0.0011(10) -0.0045(10)
C25 0.0202(12) 0.0189(12) 0.0153(11) -0.0011(9) -0.0035(9) -0.0024(10)
C26 0.0194(12) 0.0188(12) 0.0159(11) -0.0065(9) -0.0014(9) -0.0051(10)
C27 0.0184(12) 0.0262(13) 0.0209(12) -0.0024(10) -0.0075(10) -0.0055(10)
C28 0.0271(14) 0.0301(13) 0.0163(11) -0.0041(10) -0.0065(10) -0.0124(11)
C29 0.0262(13) 0.0202(12) 0.0178(12) -0.0042(10) -0.0040(10) -0.0048(10)
C30 0.0118(11) 0.0166(11) 0.0140(10) 0.0029(8) -0.0066(8) -0.0034(9)
C31 0.0222(12) 0.0142(11) 0.0196(11) 0.0000(9) -0.0044(9) -0.0041(9)
C32 0.0207(13) 0.0242(12) 0.0182(11) -0.0046(9) -0.0011(9) -0.0026(10)
C33 0.0200(12) 0.0301(13) 0.0137(11) 0.0042(9) -0.0038(9) -0.0114(10)
C34 0.0256(13) 0.0200(12) 0.0207(12) 0.0044(9) -0.0083(10) -0.0113(10)
C35 0.0192(12) 0.0165(11) 0.0163(11) -0.0016(9) -0.0067(9) -0.0047(9)
O1 0.0267(10) 0.0297(10) 0.0315(10) -0.0002(8) -0.0040(8) -0.0147(8)
O2 0.0352(10) 0.0204(9) 0.0235(9) -0.0004(7) -0.0128(8) 0.0013(8)
O3 0.0300(10) 0.0433(11) 0.0270(10) -0.0183(9) -0.0057(8) -0.0021(9)
O4 0.0486(13) 0.0663(14) 0.0295(10) -0.0024(9) -0.0102(9) -0.0415(11)
O5 0.0489(12) 0.0295(10) 0.0253(9) 0.0031(8) -0.0200(9) -0.0016(9)
P1 0.0131(3) 0.0118(3) 0.0118(3) 0.0005(2) -0.0042(2) -0.0036(2)
Fe1 0.01927(18) 0.01804(17) 0.01617(16) -0.00202(13) -0.00804(13) -0.00546(13)
Fe2 0.01448(17) 0.01343(16) 0.01899(16) -0.00091(12) -0.00694(13) -0.00197(13)
Mo1 0.01410(10) 0.01414(10) 0.01199(10) -0.00156(7) -0.00405(7) -0.00288(8)

loop_
_atom_type_symbol
_atom_type_description
_atom_type_scat_dispersion_real
_atom_type_scat_dispersion_imag
_atom_type_scat_source
C C 0.0033 0.0016 'International Tables Vol C Tables 4.2.6.8 and 6.1.1.4'
H H 0.0000 0.0000 'International Tables Vol C Tables 4.2.6.8 and 6.1.1.4'
O O 0.0106 0.0060 'International Tables Vol C Tables 4.2.6.8 and 6.1.1.4'
P P 0.1023 0.0942 'International Tables Vol C Tables 4.2.6.8 and 6.1.1.4'
Fe Fe 0.3463 0.8444 'International Tables Vol C Tables 4.2.6.8 and 6.1.1.4'
Mo Mo -1.6832 0.6857 'International Tables Vol C Tables 4.2.6.8 and 6.1.1.4'

loop_
_geom_angle_atom_site_label_1
_geom_angle_atom_site_label_2
_geom_angle_atom_site_label_3
_geom_angle
C2 C1 C5 128.2(2)
C2 C1 P1 108.18(16)
C5 C1 P1 123.46(16)
C1 C2 C3 115.5(2)
C1 C2 H2 122.2
C3 C2 H2 122.2
C4 C3 C2 115.12(19)
C4 C3 H3 122.4
C2 C3 H3 122.4
C3 C4 C15 128.08(19)
C3 C4 P1 108.92(16)
C15 C4 P1 122.50(16)
C9 C5 C6 106.95(18)
C9 C5 C1 127.83(19)
C6 C5 C1 125.2(2)
C9 C5 Fe1 69.03(12)
C6 C5 Fe1 69.22(11)
C1 C5 Fe1 125.90(15)
C7 C6 C5 108.38(19)
C7 C6 Fe1 69.84(12)
C5 C6 Fe1 70.04(12)
C7 C6 H6 125.8
C5 C6 H6 125.8
Fe1 C6 H6 125.9
C8 C7 C6 107.99(19)
C8 C7 Fe1 69.54(13)
C6 C7 Fe1 69.72(12)
C8 C7 H7 126.0
C6 C7 H7 126.0
Fe1 C7 H7 126.3
C7 C8 C9 108.3(2)
C7 C8 Fe1 70.12(13)
C9 C8 Fe1 69.68(13)
C7 C8 H8 125.9
C9 C8 H8 125.9
Fe1 C8 H8 125.9
C8 C9 C5 108.41(19)
C8 C9 Fe1 69.73(13)
C5 C9 Fe1 70.37(12)
C8 C9 H9 125.8
C5 C9 H9 125.8
Fe1 C9 H9 125.7
C14 C10 C11 108.4(2)
C14 C10 Fe1 69.69(14)
C11 C10 Fe1 69.97(13)
C14 C10 H10 125.8
C11 C10 H10 125.8
Fe1 C10 H10 126.1
C12 C11 C10 107.7(2)
C12 C11 Fe1 69.87(14)
C10 C11 Fe1 69.40(14)
C12 C11 H11 126.2
C10 C11 H11 126.2
Fe1 C11 H11 126.2
C13 C12 C11 108.1(2)
C13 C12 Fe1 69.42(14)
C11 C12 Fe1 69.65(13)
C13 C12 H12 126.0
C11 C12 H12 126.0
Fe1 C12 H12 126.5
C12 C13 C14 108.2(2)
C12 C13 Fe1 70.31(13)
C14 C13 Fe1 69.50(13)
C12 C13 H13 125.9
C14 C13 H13 125.9
Fe1 C13 H13 125.9
C10 C14 C13 107.7(2)
C10 C14 Fe1 69.91(13)
C13 C14 Fe1 69.63(13)
C10 C14 H14 126.2
C13 C14 H14 126.2
Fe1 C14 H14 125.9
C16 C15 C19 107.38(19)
C16 C15 C4 126.4(2)
C19 C15 C4 126.22(19)
C16 C15 Fe2 68.79(12)
C19 C15 Fe2 70.02(12)
C4 C15 Fe2 127.12(15)
C17 C16 C15 108.2(2)
C17 C16 Fe2 70.52(13)
C15 C16 Fe2 70.12(12)
C17 C16 H16 125.9
C15 C16 H16 125.9
Fe2 C16 H16 125.0
C16 C17 C18 108.6(2)
C16 C17 Fe2 68.91(13)
C18 C17 Fe2 70.42(12)
C16 C17 H17 125.7
C18 C17 H17 125.7
Fe2 C17 H17 126.6
C19 C18 C17 107.5(2)
C19 C18 Fe2 69.43(12)
C17 C18 Fe2 69.06(13)
C19 C18 H18 126.2
C17 C18 H18 126.2
Fe2 C18 H18 126.8
C18 C19 C15 108.3(2)
C18 C19 Fe2 70.16(12)
C15 C19 Fe2 69.12(12)
C18 C19 H19 125.9
C15 C19 H19 125.9
Fe2 C19 H19 126.4
C24 C20 C21 108.3(2)
C24 C20 Fe2 69.95(13)
C21 C20 Fe2 70.01(13)
C24 C20 H20 125.9
C21 C20 H20 125.9
Fe2 C20 H20 125.7
C22 C21 C20 108.2(2)
C22 C21 Fe2 70.14(13)
C20 C21 Fe2 69.33(12)
C22 C21 H21 125.9
C20 C21 H21 125.9
Fe2 C21 H21 126.2
C21 C22 C23 107.8(2)
C21 C22 Fe2 69.50(13)
C23 C22 Fe2 69.92(13)
C21 C22 H22 126.1
C23 C22 H22 126.1
Fe2 C22 H22 126.1
C24 C23 C22 107.9(2)
C24 C23 Fe2 69.08(13)
C22 C23 Fe2 69.51(13)
C24 C23 H23 126.1
C22 C23 H23 126.1
Fe2 C23 H23 126.9
C20 C24 C23 107.8(2)
C20 C24 Fe2 69.45(13)
C23 C24 Fe2 70.32(13)
C20 C24 H24 126.1
C23 C24 H24 126.1
Fe2 C24 H24 125.7
O1 C25 Mo1 177.9(2)
O2 C26 Mo1 176.05(18)
O3 C27 Mo1 178.9(2)
O4 C28 Mo1 179.1(2)
O5 C29 Mo1 175.0(2)
C35 C30 C31 119.38(19)
C35 C30 P1 121.05(16)
C31 C30 P1 119.55(16)
C32 C31 C30 120.3(2)
C32 C31 H31 119.8
C30 C31 H31 119.8
C31 C32 C33 119.9(2)
C31 C32 H32 120.0
C33 C32 H32 120.0
C34 C33 C32 120.1(2)
C34 C33 H33 120.0
C32 C33 H33 120.0
C33 C34 C35 120.2(2)
C33 C34 H34 119.9
C35 C34 H34 119.9
C34 C35 C30 120.0(2)
C34 C35 H35 120.0
C30 C35 H35 120.0
C4 P1 C1 91.74(10)
C4 P1 C30 104.46(9)
C1 P1 C30 103.82(9)
C4 P1 Mo1 113.96(7)
C1 P1 Mo1 116.02(7)
C30 P1 Mo1 122.10(7)
C14 Fe1 C9 106.58(10)
C14 Fe1 C13 40.87(10)
C9 Fe1 C13 123.89(10)
C14 Fe1 C8 120.51(10)
C9 Fe1 C8 40.59(9)
C13 Fe1 C8 107.27(10)
C14 Fe1 C10 40.40(10)
C9 Fe1 C10 120.75(9)
C13 Fe1 C10 68.16(10)
C8 Fe1 C10 155.76(10)
C14 Fe1 C6 161.32(9)
C9 Fe1 C6 68.19(9)
C13 Fe1 C6 156.92(9)
C8 Fe1 C6 68.00(9)
C10 Fe1 C6 125.53(9)
C14 Fe1 C7 156.09(10)
C9 Fe1 C7 68.12(9)
C13 Fe1 C7 121.34(9)
C8 Fe1 C7 40.34(9)
C10 Fe1 C7 162.47(10)
C6 Fe1 C7 40.44(8)
C14 Fe1 C11 68.27(10)
C9 Fe1 C11 156.63(9)
C13 Fe1 C11 68.06(10)
C8 Fe1 C11 161.84(9)
C10 Fe1 C11 40.62(10)
C6 Fe1 C11 108.99(10)
C7 Fe1 C11 125.80(10)
C14 Fe1 C12 68.26(10)
C9 Fe1 C12 160.82(10)
C13 Fe1 C12 40.27(10)
C8 Fe1 C12 124.75(10)
C10 Fe1 C12 68.11(10)
C6 Fe1 C12 122.51(10)
C7 Fe1 C12 108.66(9)
C11 Fe1 C12 40.48(10)
C14 Fe1 C5 123.74(9)
C9 Fe1 C5 40.61(8)
C13 Fe1 C5 160.62(10)
C8 Fe1 C5 68.32(9)
C10 Fe1 C5 107.66(9)
C6 Fe1 C5 40.74(8)
C7 Fe1 C5 68.35(8)
C11 Fe1 C5 121.95(10)
C12 Fe1 C5 157.57(10)
C16 Fe2 C20 119.39(9)
C16 Fe2 C24 156.35(9)
C20 Fe2 C24 40.60(9)
C16 Fe2 C21 104.40(9)
C20 Fe2 C21 40.66(9)
C24 Fe2 C21 68.33(9)
C16 Fe2 C15 41.09(8)
C20 Fe2 C15 105.01(9)
C24 Fe2 C15 121.69(9)
C21 Fe2 C15 120.30(9)
C16 Fe2 C17 40.57(9)
C20 Fe2 C17 155.95(10)
C24 Fe2 C17 162.30(10)
C21 Fe2 C17 121.17(9)
C15 Fe2 C17 68.45(9)
C16 Fe2 C22 121.43(9)
C20 Fe2 C22 68.25(9)
C24 Fe2 C22 68.42(9)
C21 Fe2 C22 40.36(9)
C15 Fe2 C22 156.91(10)
C17 Fe2 C22 108.23(9)
C16 Fe2 C23 159.39(9)
C20 Fe2 C23 68.13(10)
C24 Fe2 C23 40.61(9)
C21 Fe2 C23 68.00(9)
C15 Fe2 C23 159.36(9)
C17 Fe2 C23 125.67(10)
C22 Fe2 C23 40.57(9)
C16 Fe2 C19 68.73(9)
C20 Fe2 C19 122.96(9)
C24 Fe2 C19 109.09(9)
C21 Fe2 C19 157.84(9)
C15 Fe2 C19 40.87(9)
C17 Fe2 C19 68.08(9)
C22 Fe2 C19 161.03(10)
C23 Fe2 C19 125.34(9)
C16 Fe2 C18 68.55(10)
C20 Fe2 C18 160.58(9)
C24 Fe2 C18 126.04(10)
C21 Fe2 C18 158.51(9)
C15 Fe2 C18 68.53(9)
C17 Fe2 C18 40.52(9)
C22 Fe2 C18 124.76(9)
C23 Fe2 C18 111.14(10)
C19 Fe2 C18 40.41(9)
C27 Mo1 C26 88.56(9)
C27 Mo1 C28 89.40(9)
C26 Mo1 C28 89.19(9)
C27 Mo1 C25 93.13(9)
C26 Mo1 C25 91.81(9)
C28 Mo1 C25 177.29(9)
C27 Mo1 C29 85.72(9)
C26 Mo1 C29 174.12(8)
C28 Mo1 C29 89.37(9)
C25 Mo1 C29 89.88(9)
C27 Mo1 P1 177.80(7)
C26 Mo1 P1 93.01(6)
C28 Mo1 P1 92.15(6)
C25 Mo1 P1 85.29(6)
C29 Mo1 P1 92.74(6)

loop_
_geom_bond_atom_site_label_1
_geom_bond_atom_site_label_2
_geom_bond_distance
C1 C2 1.355(3)
C1 C5 1.458(3)
C1 P1 1.821(2)
C2 C3 1.457(3)
C2 H2 0.9300
C3 C4 1.345(3)
C3 H3 0.9300
C4 C15 1.461(3)
C4 P1 1.818(2)
C5 C9 1.425(3)
C5 C6 1.432(3)
C5 Fe1 2.062(2)
C6 C7 1.418(3)
C6 Fe1 2.051(2)
C6 H6 0.9300
C7 C8 1.413(3)
C7 Fe1 2.052(2)
C7 H7 0.9300
C8 C9 1.418(3)
C8 Fe1 2.045(2)
C8 H8 0.9300
C9 Fe1 2.044(2)
C9 H9 0.9300
C10 C14 1.411(3)
C10 C11 1.423(3)
C10 Fe1 2.045(2)
C10 H10 0.9300
C11 C12 1.421(4)
C11 Fe1 2.053(2)
C11 H11 0.9300
C12 C13 1.411(4)
C12 Fe1 2.056(2)
C12 H12 0.9300
C13 C14 1.427(3)
C13 Fe1 2.044(2)
C13 H13 0.9300
C14 Fe1 2.042(2)
C14 H14 0.9300
C15 C16 1.429(3)
C15 C19 1.432(3)
C15 Fe2 2.045(2)
C16 C17 1.414(3)
C16 Fe2 2.028(2)
C16 H16 0.9300
C17 C18 1.425(3)
C17 Fe2 2.049(2)
C17 H17 0.9300
C18 C19 1.424(3)
C18 Fe2 2.067(2)
C18 H18 0.9300
C19 Fe2 2.057(2)
C19 H19 0.9300
C20 C24 1.414(3)
C20 C21 1.417(3)
C20 Fe2 2.034(2)
C20 H20 0.9300
C21 C22 1.413(3)
C21 Fe2 2.043(2)
C21 H21 0.9300
C22 C23 1.425(3)
C22 Fe2 2.052(2)
C22 H22 0.9300
C23 C24 1.422(3)
C23 Fe2 2.057(2)
C23 H23 0.9300
C24 Fe2 2.041(2)
C24 H24 0.9300
C25 O1 1.139(3)
C25 Mo1 2.056(2)
C26 O2 1.140(3)
C26 Mo1 2.042(2)
C27 O3 1.139(3)
C27 Mo1 2.012(2)
C28 O4 1.139(3)
C28 Mo1 2.043(3)
C29 O5 1.135(3)
C29 Mo1 2.059(2)
C30 C35 1.388(3)
C30 C31 1.389(3)
C30 P1 1.832(2)
C31 C32 1.383(3)
C31 H31 0.9300
C32 C33 1.384(3)
C32 H32 0.9300
C33 C34 1.376(3)
C33 H33 0.9300
C34 C35 1.387(3)
C34 H34 0.9300
C35 H35 0.9300
P1 Mo1 2.5041(6)

loop_
_geom_torsion_atom_site_label_1
_geom_torsion_atom_site_label_2
_geom_torsion_atom_site_label_3
_geom_torsion_atom_site_label_4
_geom_torsion
C5 C1 C2 C3 -179.4(2)
P1 C1 C2 C3 5.2(2)
C1 C2 C3 C4 -0.4(3)
C2 C3 C4 C15 -176.7(2)
C2 C3 C4 P1 -4.7(2)
C2 C1 C5 C9 -14.1(4)
P1 C1 C5 C9 160.64(18)
C2 C1 C5 C6 164.6(2)
P1 C1 C5 C6 -20.7(3)
C2 C1 C5 Fe1 76.1(3)
P1 C1 C5 Fe1 -109.20(18)
C9 C5 C6 C7 -0.6(2)
C1 C5 C6 C7 -179.52(19)
Fe1 C5 C6 C7 -59.53(15)
C9 C5 C6 Fe1 58.94(14)
C1 C5 C6 Fe1 -120.0(2)
C5 C6 C7 C8 0.4(2)
Fe1 C6 C7 C8 -59.22(15)
C5 C6 C7 Fe1 59.66(14)
C6 C7 C8 C9 -0.1(2)
Fe1 C7 C8 C9 -59.45(15)
C6 C7 C8 Fe1 59.33(15)
C7 C8 C9 C5 -0.3(2)
Fe1 C8 C9 C5 -59.97(15)
C7 C8 C9 Fe1 59.72(16)
C6 C5 C9 C8 0.5(2)
C1 C5 C9 C8 179.4(2)
Fe1 C5 C9 C8 59.58(15)
C6 C5 C9 Fe1 -59.06(14)
C1 C5 C9 Fe1 119.8(2)
C14 C10 C11 C12 0.3(3)
Fe1 C10 C11 C12 59.61(16)
C14 C10 C11 Fe1 -59.32(16)
C10 C11 C12 C13 -0.3(3)
Fe1 C11 C12 C13 58.99(16)
C10 C11 C12 Fe1 -59.32(16)
C11 C12 C13 C14 0.2(3)
Fe1 C12 C13 C14 59.38(16)
C11 C12 C13 Fe1 -59.13(16)
C11 C10 C14 C13 -0.1(3)
Fe1 C10 C14 C13 -59.64(16)
C11 C10 C14 Fe1 59.50(16)
C12 C13 C14 C10 -0.1(3)
Fe1 C13 C14 C10 59.81(16)
C12 C13 C14 Fe1 -59.88(16)
C3 C4 C15 C16 21.0(4)
P1 C4 C15 C16 -149.99(18)
C3 C4 C15 C19 -160.0(2)
P1 C4 C15 C19 29.0(3)
C3 C4 C15 Fe2 -68.6(3)
P1 C4 C15 Fe2 120.34(16)
C19 C15 C16 C17 -0.9(2)
C4 C15 C16 C17 178.3(2)
Fe2 C15 C16 C17 -60.53(15)
C19 C15 C16 Fe2 59.63(14)
C4 C15 C16 Fe2 -121.2(2)
C15 C16 C17 C18 0.9(2)
Fe2 C16 C17 C18 -59.39(16)
C15 C16 C17 Fe2 60.27(15)
C16 C17 C18 C19 -0.5(3)
Fe2 C17 C18 C19 -58.99(15)
C16 C17 C18 Fe2 58.46(16)
C17 C18 C19 C15 0.0(2)
Fe2 C18 C19 C15 -58.78(15)
C17 C18 C19 Fe2 58.76(15)
C16 C15 C19 C18 0.6(2)
C4 C15 C19 C18 -178.59(19)
Fe2 C15 C19 C18 59.43(15)
C16 C15 C19 Fe2 -58.86(14)
C4 C15 C19 Fe2 122.0(2)
C24 C20 C21 C22 -0.2(2)
Fe2 C20 C21 C22 59.57(16)
C24 C20 C21 Fe2 -59.73(15)
C20 C21 C22 C23 0.6(3)
Fe2 C21 C22 C23 59.65(16)
C20 C21 C22 Fe2 -59.07(15)
C21 C22 C23 C24 -0.8(3)
Fe2 C22 C23 C24 58.60(15)
C21 C22 C23 Fe2 -59.39(16)
C21 C20 C24 C23 -0.3(2)
Fe2 C20 C24 C23 -60.10(16)
C21 C20 C24 Fe2 59.77(15)
C22 C23 C24 C20 0.7(3)
Fe2 C23 C24 C20 59.56(15)
C22 C23 C24 Fe2 -58.87(16)
C35 C30 C31 C32 0.0(3)
P1 C30 C31 C32 -178.61(18)
C30 C31 C32 C33 -0.4(4)
C31 C32 C33 C34 0.4(4)
C32 C33 C34 C35 0.1(3)
C33 C34 C35 C30 -0.5(3)
C31 C30 C35 C34 0.4(3)
P1 C30 C35 C34 179.05(17)
C3 C4 P1 C1 6.40(16)
C15 C4 P1 C1 178.94(17)
C3 C4 P1 C30 111.16(16)
C15 C4 P1 C30 -76.31(18)
C3 C4 P1 Mo1 -113.19(14)
C15 C4 P1 Mo1 59.35(18)
C2 C1 P1 C4 -6.54(16)
C5 C1 P1 C4 177.81(18)
C2 C1 P1 C30 -111.89(16)
C5 C1 P1 C30 72.46(19)
C2 C1 P1 Mo1 111.30(15)
C5 C1 P1 Mo1 -64.35(18)
C35 C30 P1 C4 144.26(18)
C31 C30 P1 C4 -37.1(2)
C35 C30 P1 C1 -120.24(18)
C31 C30 P1 C1 58.39(19)
C35 C30 P1 Mo1 13.2(2)
C31 C30 P1 Mo1 -168.17(14)
